data_4084870
loop_
_publ_author_name
'Samouei, Hamidreza'
'Miloserdov, Fedor M.'
'Escudero-Ad\'an, Eduardo C.'
'Grushin, Vladimir V.'

_publ_section_title
;
 Solid-State Structure and Solution Reactivity of [(Ph3P)4Ru(H)2] and
 Related Ru(II) Complexes Used in Catalysis: A Reinvestigation
;
_journal_issue 24
_journal_name_full Organometallics
_journal_page_first 7279
_journal_paper_doi 10.1021/om5010572
_journal_volume 33
_journal_year 2014
_chemical_formula_sum 'C72 H68 O4 P4 Ru2'
_chemical_formula_weight 1323.28
_chemical_name_systematic
; 
 ? 
;
_space_group_IT_number 14
_symmetry_cell_setting monoclinic
_symmetry_space_group_name_Hall '-P 2yn'
_symmetry_space_group_name_H-M 'P 1 21/n 1'
_atom_sites_solution_hydrogens geom
_atom_sites_solution_primary direct
_atom_sites_solution_secondary difmap
_audit_creation_method SHELXL-97
_cell_angle_alpha 90.00
_cell_angle_beta 98.452(5)
_cell_angle_gamma 90.00
_cell_formula_units_Z 4
_cell_length_a 18.676(4)
_cell_length_b 14.475(3)
_cell_length_c 22.815(3)
_cell_measurement_reflns_used 447
_cell_measurement_temperature 100(2)
_cell_measurement_theta_max 19.99
_cell_measurement_theta_min 2.64
_cell_volume 6101(2)
_computing_cell_refinement 'Bruker APEX2 v2011.4-0'
_computing_data_collection 'Bruker APEX2 v2011.4-0'
_computing_data_reduction 'Bruker SAINT V7.60A'
_computing_molecular_graphics 'Bruker SHELXTL'
_computing_publication_material 'Bruker SHELXTL'
_computing_structure_refinement 'SHELXL-2012 (Sheldrick, 2012)'
_computing_structure_solution Sir2011
_diffrn_ambient_temperature 100(2)
_diffrn_detector_area_resol_mean 512
_diffrn_detector_type '4K CCD area detector APEX II'
_diffrn_measured_fraction_theta_full 0.994
_diffrn_measured_fraction_theta_max 0.987
_diffrn_measurement_device_type 'APEX DUO Kappa 4-axis goniometer'
_diffrn_measurement_method
;
 Fullsphere data collection, phi and omega scans
;
_diffrn_measurement_specimen_support 'magnetic support with MicroMount'
_diffrn_radiation_monochromator 'Quazar MX Multilayer Optics'
_diffrn_radiation_type MoK\a
_diffrn_radiation_wavelength 0.71073
_diffrn_reflns_av_R_equivalents 0.0856
_diffrn_reflns_av_sigmaI/netI 0.1058
_diffrn_reflns_limit_h_max 23
_diffrn_reflns_limit_h_min -23
_diffrn_reflns_limit_k_max 18
_diffrn_reflns_limit_k_min -13
_diffrn_reflns_limit_l_max 29
_diffrn_reflns_limit_l_min -29
_diffrn_reflns_number 39456
_diffrn_reflns_theta_full 25.00
_diffrn_reflns_theta_max 27.11
_diffrn_reflns_theta_min 1.80
_diffrn_source 'Microfocus source E025 IuS'
_diffrn_source_current 0.6
_diffrn_source_power 50
_diffrn_source_size '0.2 mm x 0.2 mm fine focus'
_diffrn_source_type 'Bruker APEX DUO'
_exptl_absorpt_coefficient_mu 0.650
_exptl_absorpt_correction_T_max 0.9935
_exptl_absorpt_correction_T_min 0.9682
_exptl_absorpt_correction_type empirical
_exptl_absorpt_process_details
; 
 SADABS Version 2008/1 Bruker-Nonius
 Blessing, Acta Cryst. (1995) A51 33-38
;
_exptl_crystal_colour red
_exptl_crystal_density_diffrn 1.441
_exptl_crystal_density_method 'not measured'
_exptl_crystal_description plate
_exptl_crystal_F_000 2720
_exptl_crystal_size_max 0.05
_exptl_crystal_size_mid 0.05
_exptl_crystal_size_min 0.01
_refine_diff_density_max 1.380
_refine_diff_density_min -0.756
_refine_diff_density_rms 0.125
_refine_ls_extinction_method none
_refine_ls_goodness_of_fit_ref 1.047
_refine_ls_hydrogen_treatment noref
_refine_ls_matrix_type full
_refine_ls_number_parameters 745
_refine_ls_number_reflns 13313
_refine_ls_number_restraints 8
_refine_ls_restrained_S_all 1.047
_refine_ls_R_factor_all 0.0981
_refine_ls_R_factor_gt 0.0546
_refine_ls_shift/su_max 0.002
_refine_ls_shift/su_mean 0.000
_refine_ls_structure_factor_coef Fsqd
_refine_ls_weighting_details 'calc w=1/[\s^2^(Fo^2^)+(0.0170P)^2^+11.9825P] where P=(Fo^2^+2Fc^2^)/3'
_refine_ls_weighting_scheme calc
_refine_ls_wR_factor_gt 0.0957
_refine_ls_wR_factor_ref 0.1086
_reflns_Friedel_coverage 0.000
_reflns_number_gt 8829
_reflns_number_total 13313
_reflns_threshold_expression >2sigma(I)
_cod_data_source_file om5010572_si_001.cif
_cod_data_source_block mo_hrs519_0m
_cod_depositor_comments
;
The following automatic conversions were performed:

'_symmetry_cell_setting' value 'Monoclinic' changed to 'monoclinic'
according to
/home/saulius/struct/COD-crude-data--automatic-downloads/rss-feeds/ACS/lib/dictionaries/cif_core.dic
dictionary named 'cif_core.dic' version 2.4.2 from 2011-04-26.

Automatic conversion script
Id: cif_fix_values 2935 2014-11-11 08:27:57Z andrius 

 Adding full bibliography for 4084867--4084875.cif.
;
_cod_original_sg_symbol_H-M P2(1)/n
_cod_database_code 4084870

loop_
_symmetry_equiv_pos_as_xyz
'x, y, z'
'-x+1/2, y+1/2, -z+1/2'
'-x, -y, -z'
'x-1/2, -y-1/2, z-1/2'

loop_
_atom_site_label
_atom_site_type_symbol
_atom_site_fract_x
_atom_site_fract_y
_atom_site_fract_z
_atom_site_U_iso_or_equiv
_atom_site_adp_type
_atom_site_occupancy
_atom_site_symmetry_multiplicity
_atom_site_calc_flag
_atom_site_refinement_flags
Ru1 Ru 0.28329(2) 0.79898(3) 0.039980(16) 0.01215(9) Uani 1 1 d .
H1R H 0.2103 0.7916 0.0131 0.018 Uiso 1 1 d R
Ru2 Ru 0.27990(2) 0.97498(3) -0.034093(16) 0.01307(9) Uani 1 1 d .
H2R H 0.2052 0.9812 -0.0241 0.020 Uiso 1 1 d R
P1 P 0.28532(6) 0.64893(8) 0.02024(5) 0.0111(3) Uani 1 1 d .
P2 P 0.24124(6) 0.79658(9) 0.12640(5) 0.0122(3) Uani 1 1 d .
P3 P 0.23617(6) 0.97595(9) -0.13066(5) 0.0136(3) Uani 1 1 d .
P4 P 0.27347(6) 1.12493(9) -0.01442(5) 0.0129(3) Uani 1 1 d .
O1 O 0.32269(16) 0.9355(2) 0.05383(13) 0.0130(7) Uani 1 1 d D
H1O H 0.303(2) 0.969(3) 0.0775(16) 0.019 Uiso 1 1 d D
O2 O 0.32300(16) 0.8412(2) -0.03822(13) 0.0141(7) Uani 1 1 d D
H2O H 0.312(2) 0.806(3) -0.0675(14) 0.021 Uiso 1 1 d D
C1 C 0.3399(2) 0.6289(3) -0.0395(2) 0.0134(10) Uani 1 1 d .
C2 C 0.3084(2) 0.6476(3) -0.0982(2) 0.0155(10) Uani 1 1 d .
H2 H 0.2590 0.6653 -0.1061 0.019 Uiso 1 1 calc R
C3 C 0.3484(3) 0.6405(3) -0.1447(2) 0.0199(11) Uani 1 1 d .
H3 H 0.3266 0.6542 -0.1840 0.024 Uiso 1 1 calc R
C4 C 0.4202(3) 0.6132(4) -0.1336(2) 0.0281(13) Uani 1 1 d .
H4 H 0.4475 0.6076 -0.1654 0.034 Uiso 1 1 calc R
C5 C 0.4522(3) 0.5942(4) -0.0763(2) 0.0294(13) Uani 1 1 d .
H5 H 0.5014 0.5755 -0.0686 0.035 Uiso 1 1 calc R
C6 C 0.4120(3) 0.6027(4) -0.0297(2) 0.0223(12) Uani 1 1 d .
H6 H 0.4345 0.5903 0.0096 0.027 Uiso 1 1 calc R
C7 C 0.2033(2) 0.5836(3) -0.00940(19) 0.0122(10) Uani 1 1 d .
C8 C 0.1354(2) 0.6110(3) 0.0038(2) 0.0159(10) Uani 1 1 d .
H8 H 0.1316 0.6632 0.0284 0.019 Uiso 1 1 calc R
C9 C 0.0743(3) 0.5621(4) -0.0190(2) 0.0231(12) Uani 1 1 d .
H9 H 0.0285 0.5807 -0.0095 0.028 Uiso 1 1 calc R
C10 C 0.0783(3) 0.4866(3) -0.0552(2) 0.0204(11) Uani 1 1 d .
H10 H 0.0354 0.4544 -0.0711 0.025 Uiso 1 1 calc R
C11 C 0.1446(3) 0.4578(3) -0.0685(2) 0.0184(11) Uani 1 1 d .
H11 H 0.1479 0.4056 -0.0932 0.022 Uiso 1 1 calc R
C12 C 0.2065(2) 0.5065(3) -0.04511(19) 0.0155(10) Uani 1 1 d .
H12 H 0.2522 0.4864 -0.0538 0.019 Uiso 1 1 calc R
C13 C 0.3290(2) 0.5691(3) 0.0779(2) 0.0162(11) Uani 1 1 d .
C14 C 0.3875(2) 0.6026(4) 0.1180(2) 0.0198(11) Uani 1 1 d .
H14 H 0.4045 0.6639 0.1143 0.024 Uiso 1 1 calc R
C15 C 0.4204(3) 0.5459(4) 0.1629(2) 0.0304(14) Uani 1 1 d .
H15 H 0.4598 0.5689 0.1901 0.036 Uiso 1 1 calc R
C16 C 0.3967(3) 0.4564(4) 0.1690(2) 0.0263(13) Uani 1 1 d .
H16 H 0.4197 0.4183 0.2000 0.032 Uiso 1 1 calc R
C17 C 0.3401(3) 0.4229(4) 0.1301(2) 0.0259(12) Uani 1 1 d .
H17 H 0.3237 0.3615 0.1343 0.031 Uiso 1 1 calc R
C18 C 0.3060(3) 0.4787(3) 0.0842(2) 0.0196(11) Uani 1 1 d .
H18 H 0.2670 0.4547 0.0571 0.024 Uiso 1 1 calc R
C19 C 0.1800(2) 0.7059(3) 0.14635(18) 0.0135(10) Uani 1 1 d .
C20 C 0.2070(2) 0.6185(3) 0.16422(19) 0.0141(10) Uani 1 1 d .
H20 H 0.2578 0.6083 0.1693 0.017 Uiso 1 1 calc R
C21 C 0.1618(2) 0.5468(3) 0.1746(2) 0.0165(11) Uani 1 1 d .
H21 H 0.1814 0.4878 0.1861 0.020 Uiso 1 1 calc R
C22 C 0.0876(2) 0.5613(3) 0.1682(2) 0.0190(11) Uani 1 1 d .
H22 H 0.0562 0.5122 0.1752 0.023 Uiso 1 1 calc R
C23 C 0.0594(2) 0.6472(3) 0.15164(19) 0.0174(11) Uani 1 1 d .
H23 H 0.0086 0.6569 0.1476 0.021 Uiso 1 1 calc R
C24 C 0.1046(2) 0.7194(3) 0.14090(19) 0.0153(10) Uani 1 1 d .
H24 H 0.0846 0.7783 0.1298 0.018 Uiso 1 1 calc R
C25 C 0.3072(2) 0.8009(3) 0.19474(19) 0.0116(9) Uani 1 1 d .
C26 C 0.3778(2) 0.8311(3) 0.1907(2) 0.0189(11) Uani 1 1 d .
H26 H 0.3899 0.8490 0.1533 0.023 Uiso 1 1 calc R
C27 C 0.4294(3) 0.8350(4) 0.2402(2) 0.0254(13) Uani 1 1 d .
H27 H 0.4772 0.8545 0.2368 0.030 Uiso 1 1 calc R
C28 C 0.4118(3) 0.8105(4) 0.2951(2) 0.0234(12) Uani 1 1 d .
H28 H 0.4474 0.8143 0.3293 0.028 Uiso 1 1 calc R
C29 C 0.3421(3) 0.7804(3) 0.3003(2) 0.0192(11) Uani 1 1 d .
H29 H 0.3302 0.7628 0.3378 0.023 Uiso 1 1 calc R
C30 C 0.2905(2) 0.7767(3) 0.2501(2) 0.0156(10) Uani 1 1 d .
H30 H 0.2428 0.7571 0.2536 0.019 Uiso 1 1 calc R
C31 C 0.1867(2) 0.9014(3) 0.13416(19) 0.0120(10) Uani 1 1 d .
C32 C 0.1378(2) 0.9309(3) 0.0845(2) 0.0153(10) Uani 1 1 d .
H32 H 0.1353 0.8981 0.0482 0.018 Uiso 1 1 calc R
C33 C 0.0937(2) 1.0069(3) 0.0880(2) 0.0201(11) Uani 1 1 d .
H33 H 0.0614 1.0257 0.0540 0.024 Uiso 1 1 calc R
C34 C 0.0958(3) 1.0557(3) 0.1403(2) 0.0215(11) Uani 1 1 d .
H34 H 0.0648 1.1072 0.1425 0.026 Uiso 1 1 calc R
C35 C 0.1436(3) 1.0286(3) 0.1892(2) 0.0209(11) Uani 1 1 d .
H35 H 0.1466 1.0631 0.2249 0.025 Uiso 1 1 calc R
C36 C 0.1875(3) 0.9517(3) 0.1870(2) 0.0184(11) Uani 1 1 d .
H36 H 0.2185 0.9327 0.2216 0.022 Uiso 1 1 calc R
C37 C 0.1863(2) 0.8662(3) -0.1494(2) 0.0170(11) Uani 1 1 d .
C38 C 0.1404(3) 0.8355(4) -0.1107(2) 0.0219(12) Uani 1 1 d .
H38 H 0.1362 0.8704 -0.0761 0.026 Uiso 1 1 calc R
C39 C 0.1007(3) 0.7550(4) -0.1216(2) 0.0220(12) Uani 1 1 d .
H39 H 0.0682 0.7363 -0.0955 0.026 Uiso 1 1 calc R
C40 C 0.1084(2) 0.7018(4) -0.1706(2) 0.0205(11) Uani 1 1 d .
H40 H 0.0825 0.6454 -0.1776 0.025 Uiso 1 1 calc R
C41 C 0.1539(3) 0.7310(3) -0.2095(2) 0.0230(12) Uani 1 1 d .
H41 H 0.1588 0.6949 -0.2435 0.028 Uiso 1 1 calc R
C42 C 0.1928(3) 0.8132(3) -0.1992(2) 0.0196(11) Uani 1 1 d .
H42 H 0.2237 0.8329 -0.2262 0.023 Uiso 1 1 calc R
C43 C 0.2998(2) 0.9757(3) -0.18489(19) 0.0129(10) Uani 1 1 d .
C44 C 0.3726(3) 0.9564(3) -0.1661(2) 0.0212(11) Uani 1 1 d .
H44 H 0.3890 0.9451 -0.1254 0.025 Uiso 1 1 calc R
C45 C 0.4215(3) 0.9535(3) -0.2068(2) 0.0236(12) Uani 1 1 d .
H45 H 0.4711 0.9402 -0.1936 0.028 Uiso 1 1 calc R
C46 C 0.3981(3) 0.9698(3) -0.2659(2) 0.0231(12) Uani 1 1 d .
H46 H 0.4315 0.9678 -0.2935 0.028 Uiso 1 1 calc R
C47 C 0.3256(3) 0.9890(3) -0.2853(2) 0.0210(11) Uani 1 1 d .
H47 H 0.3095 0.9996 -0.3262 0.025 Uiso 1 1 calc R
C48 C 0.2771(3) 0.9927(3) -0.2452(2) 0.0187(11) Uani 1 1 d .
H48 H 0.2278 1.0068 -0.2586 0.022 Uiso 1 1 calc R
C49 C 0.1703(2) 1.0621(3) -0.1650(2) 0.0168(11) Uani 1 1 d .
C50 C 0.0961(2) 1.0443(4) -0.1764(2) 0.0211(12) Uani 1 1 d .
H50 H 0.0783 0.9845 -0.1690 0.025 Uiso 1 1 calc R
C51 C 0.0478(3) 1.1139(4) -0.1986(2) 0.0279(13) Uani 1 1 d .
H51 H -0.0027 1.1017 -0.2055 0.033 Uiso 1 1 calc R
C52 C 0.0732(3) 1.2006(4) -0.2105(2) 0.0286(13) Uani 1 1 d .
H52 H 0.0402 1.2474 -0.2263 0.034 Uiso 1 1 calc R
C53 C 0.1469(3) 1.2194(4) -0.1995(2) 0.0243(12) Uani 1 1 d .
H53 H 0.1645 1.2790 -0.2074 0.029 Uiso 1 1 calc R
C54 C 0.1947(3) 1.1501(3) -0.17685(19) 0.0178(11) Uani 1 1 d .
H54 H 0.2451 1.1631 -0.1693 0.021 Uiso 1 1 calc R
C55 C 0.3201(2) 1.2038(3) -0.05954(19) 0.0151(10) Uani 1 1 d .
C56 C 0.3795(2) 1.1682(3) -0.0826(2) 0.0181(11) Uani 1 1 d .
H56 H 0.3938 1.1059 -0.0745 0.022 Uiso 1 1 calc R
C57 C 0.4180(3) 1.2227(4) -0.1171(2) 0.0276(13) Uani 1 1 d .
H57 H 0.4587 1.1978 -0.1323 0.033 Uiso 1 1 calc R
C58 C 0.3973(3) 1.3129(4) -0.1294(2) 0.0304(13) Uani 1 1 d .
H58 H 0.4235 1.3503 -0.1531 0.036 Uiso 1 1 calc R
C59 C 0.3384(3) 1.3484(4) -0.1071(2) 0.0308(14) Uani 1 1 d .
H59 H 0.3237 1.4103 -0.1160 0.037 Uiso 1 1 calc R
C60 C 0.3002(3) 1.2949(3) -0.0719(2) 0.0206(11) Uani 1 1 d .
H60 H 0.2603 1.3206 -0.0562 0.025 Uiso 1 1 calc R
C61 C 0.1860(2) 1.1809(3) -0.00953(19) 0.0147(10) Uani 1 1 d .
C62 C 0.1227(2) 1.1402(4) -0.0386(2) 0.0191(11) Uani 1 1 d .
H62 H 0.1260 1.0874 -0.0627 0.023 Uiso 1 1 calc R
C63 C 0.0556(3) 1.1753(4) -0.0328(2) 0.0251(12) Uani 1 1 d .
H63 H 0.0134 1.1473 -0.0538 0.030 Uiso 1 1 calc R
C64 C 0.0487(3) 1.2500(4) 0.0028(2) 0.0258(12) Uani 1 1 d .
H64 H 0.0021 1.2727 0.0073 0.031 Uiso 1 1 calc R
C65 C 0.1099(3) 1.2916(4) 0.0319(2) 0.0235(12) Uani 1 1 d .
H65 H 0.1053 1.3436 0.0564 0.028 Uiso 1 1 calc R
C66 C 0.1787(3) 1.2586(3) 0.0258(2) 0.0210(11) Uani 1 1 d .
H66 H 0.2205 1.2888 0.0456 0.025 Uiso 1 1 calc R
C67 C 0.3204(2) 1.1508(3) 0.06080(19) 0.0144(10) Uani 1 1 d .
C68 C 0.3893(2) 1.1886(3) 0.0714(2) 0.0171(11) Uani 1 1 d .
H68 H 0.4126 1.2072 0.0391 0.021 Uiso 1 1 calc R
C69 C 0.4246(3) 1.1994(3) 0.1294(2) 0.0212(11) Uani 1 1 d .
H69 H 0.4714 1.2265 0.1362 0.025 Uiso 1 1 calc R
C70 C 0.3921(3) 1.1713(3) 0.1766(2) 0.0230(12) Uani 1 1 d .
H70 H 0.4168 1.1780 0.2159 0.028 Uiso 1 1 calc R
C71 C 0.3230(3) 1.1331(3) 0.1670(2) 0.0199(11) Uani 1 1 d .
H71 H 0.3004 1.1139 0.1996 0.024 Uiso 1 1 calc R
C72 C 0.2872(3) 1.1230(3) 0.1094(2) 0.0183(11) Uani 1 1 d .
H72 H 0.2400 1.0971 0.1029 0.022 Uiso 1 1 calc R
O1W O 0.47180(19) 0.9681(3) 0.08337(17) 0.0414(11) Uani 1 1 d D
H1W1 H 0.4864 1.0195 0.0712 0.062 Uiso 1 1 d RD
H1W2 H 0.4256 0.9705 0.0751 0.062 Uiso 1 1 d RD
O2W O 0.5297(2) 0.1224(3) 0.0267(2) 0.0614(14) Uani 1 1 d D
H2W1 H 0.5733 0.1447 0.0339 0.092 Uiso 1 1 d RD
H2W2 H 0.5349 0.0797 0.0008 0.092 Uiso 1 1 d RD

loop_
_atom_site_aniso_label
_atom_site_aniso_U_11
_atom_site_aniso_U_22
_atom_site_aniso_U_33
_atom_site_aniso_U_23
_atom_site_aniso_U_13
_atom_site_aniso_U_12
Ru1 0.01744(19) 0.0096(2) 0.00978(18) -0.00081(16) 0.00342(14) -0.00287(17)
Ru2 0.0198(2) 0.0094(2) 0.00939(18) -0.00018(16) -0.00002(15) 0.00008(17)
P1 0.0129(6) 0.0099(6) 0.0107(6) -0.0001(5) 0.0018(5) -0.0002(5)
P2 0.0157(6) 0.0118(6) 0.0093(6) -0.0007(5) 0.0023(5) -0.0019(5)
P3 0.0176(6) 0.0126(7) 0.0100(6) 0.0003(5) 0.0004(5) 0.0000(5)
P4 0.0172(6) 0.0109(7) 0.0106(6) 0.0004(5) 0.0018(5) 0.0000(5)
O1 0.0197(17) 0.0107(18) 0.0082(16) -0.0013(13) 0.0008(13) -0.0007(14)
O2 0.0196(17) 0.0117(18) 0.0118(17) -0.0020(13) 0.0050(14) -0.0017(15)
C1 0.017(2) 0.009(2) 0.015(2) 0.0011(19) 0.0062(19) 0.001(2)
C2 0.017(2) 0.012(3) 0.018(2) 0.000(2) 0.004(2) 0.003(2)
C3 0.027(3) 0.017(3) 0.016(3) -0.003(2) 0.009(2) -0.005(2)
C4 0.033(3) 0.033(3) 0.023(3) -0.003(3) 0.019(2) 0.007(3)
C5 0.019(3) 0.041(4) 0.029(3) 0.006(3) 0.008(2) 0.006(3)
C6 0.020(3) 0.027(3) 0.019(3) 0.004(2) 0.001(2) 0.003(2)
C7 0.015(2) 0.009(2) 0.012(2) 0.0029(19) 0.0006(18) -0.004(2)
C8 0.020(3) 0.012(3) 0.017(2) -0.003(2) 0.004(2) 0.000(2)
C9 0.013(2) 0.022(3) 0.034(3) 0.005(2) 0.003(2) -0.001(2)
C10 0.018(3) 0.018(3) 0.023(3) 0.001(2) -0.004(2) -0.005(2)
C11 0.029(3) 0.012(3) 0.013(2) -0.001(2) -0.001(2) -0.003(2)
C12 0.018(2) 0.016(3) 0.014(2) 0.004(2) 0.0051(19) 0.002(2)
C13 0.014(2) 0.022(3) 0.012(2) 0.003(2) 0.0018(19) 0.006(2)
C14 0.016(2) 0.024(3) 0.020(3) 0.001(2) 0.005(2) 0.003(2)
C15 0.018(3) 0.052(4) 0.020(3) -0.003(3) -0.001(2) 0.002(3)
C16 0.026(3) 0.032(3) 0.020(3) 0.007(2) 0.001(2) 0.018(3)
C17 0.038(3) 0.019(3) 0.021(3) 0.006(2) 0.004(2) 0.008(3)
C18 0.025(3) 0.017(3) 0.016(2) 0.005(2) 0.000(2) 0.006(2)
C19 0.019(2) 0.014(3) 0.008(2) -0.0025(19) 0.0020(18) 0.000(2)
C20 0.016(2) 0.015(3) 0.012(2) 0.000(2) 0.0056(19) 0.000(2)
C21 0.024(3) 0.010(3) 0.017(2) 0.001(2) 0.005(2) -0.001(2)
C22 0.020(3) 0.017(3) 0.021(3) 0.000(2) 0.006(2) -0.011(2)
C23 0.014(2) 0.024(3) 0.013(2) -0.003(2) 0.0007(19) -0.003(2)
C24 0.021(2) 0.012(3) 0.014(2) -0.0001(19) 0.0044(19) 0.000(2)
C25 0.010(2) 0.009(2) 0.015(2) -0.001(2) -0.0003(18) -0.001(2)
C26 0.020(3) 0.021(3) 0.017(2) 0.000(2) 0.005(2) 0.000(2)
C27 0.015(3) 0.032(3) 0.028(3) 0.002(2) 0.000(2) -0.003(2)
C28 0.022(3) 0.023(3) 0.022(3) -0.004(2) -0.006(2) 0.001(2)
C29 0.030(3) 0.014(3) 0.012(2) 0.002(2) -0.001(2) 0.001(2)
C30 0.019(2) 0.012(3) 0.016(2) 0.003(2) 0.003(2) -0.003(2)
C31 0.018(2) 0.008(2) 0.012(2) 0.0028(18) 0.0078(19) -0.001(2)
C32 0.021(3) 0.014(3) 0.012(2) -0.001(2) 0.0033(19) -0.001(2)
C33 0.018(2) 0.019(3) 0.025(3) 0.005(2) 0.005(2) 0.000(2)
C34 0.024(3) 0.011(3) 0.032(3) 0.001(2) 0.011(2) 0.002(2)
C35 0.030(3) 0.014(3) 0.020(3) -0.001(2) 0.010(2) -0.004(2)
C36 0.029(3) 0.011(3) 0.016(2) -0.002(2) 0.008(2) -0.002(2)
C37 0.016(2) 0.018(3) 0.015(2) 0.002(2) -0.004(2) 0.003(2)
C38 0.028(3) 0.023(3) 0.015(3) -0.004(2) 0.004(2) 0.001(2)
C39 0.018(3) 0.023(3) 0.024(3) 0.002(2) 0.003(2) -0.007(2)
C40 0.016(2) 0.021(3) 0.023(3) 0.001(2) 0.000(2) -0.001(2)
C41 0.024(3) 0.019(3) 0.024(3) -0.007(2) -0.003(2) 0.001(2)
C42 0.022(3) 0.021(3) 0.018(3) -0.001(2) 0.008(2) 0.000(2)
C43 0.016(2) 0.006(2) 0.017(2) 0.001(2) 0.0017(19) -0.004(2)
C44 0.025(3) 0.018(3) 0.020(3) -0.001(2) -0.001(2) 0.001(2)
C45 0.019(3) 0.020(3) 0.032(3) -0.001(2) 0.003(2) 0.002(2)
C46 0.027(3) 0.020(3) 0.025(3) 0.000(2) 0.016(2) 0.003(2)
C47 0.029(3) 0.013(3) 0.021(3) 0.001(2) 0.006(2) 0.000(2)
C48 0.025(3) 0.010(3) 0.019(3) -0.001(2) -0.003(2) -0.003(2)
C49 0.022(3) 0.019(3) 0.010(2) -0.001(2) 0.003(2) 0.002(2)
C50 0.021(3) 0.026(3) 0.015(2) -0.001(2) -0.002(2) -0.001(2)
C51 0.023(3) 0.041(4) 0.017(3) -0.006(3) -0.004(2) 0.009(3)
C52 0.038(3) 0.027(3) 0.019(3) -0.003(2) -0.003(2) 0.019(3)
C53 0.042(3) 0.017(3) 0.013(2) -0.001(2) 0.001(2) 0.013(3)
C54 0.022(3) 0.021(3) 0.010(2) 0.001(2) 0.003(2) 0.004(2)
C55 0.019(2) 0.015(3) 0.011(2) 0.001(2) 0.0012(19) 0.000(2)
C56 0.020(3) 0.010(3) 0.025(3) -0.001(2) 0.006(2) 0.002(2)
C57 0.027(3) 0.027(3) 0.033(3) -0.002(3) 0.017(2) 0.004(3)
C58 0.033(3) 0.031(3) 0.033(3) 0.008(3) 0.023(3) 0.000(3)
C59 0.039(3) 0.016(3) 0.042(3) 0.013(3) 0.021(3) 0.002(3)
C60 0.027(3) 0.013(3) 0.025(3) 0.001(2) 0.014(2) 0.003(2)
C61 0.023(3) 0.009(3) 0.012(2) 0.0019(19) 0.001(2) 0.003(2)
C62 0.020(3) 0.023(3) 0.013(2) 0.002(2) 0.000(2) 0.000(2)
C63 0.020(3) 0.030(3) 0.024(3) 0.008(2) -0.001(2) 0.004(2)
C64 0.025(3) 0.026(3) 0.029(3) 0.013(3) 0.009(2) 0.009(3)
C65 0.038(3) 0.015(3) 0.020(3) 0.000(2) 0.014(2) 0.009(3)
C66 0.026(3) 0.020(3) 0.017(3) 0.004(2) 0.005(2) 0.000(2)
C67 0.019(2) 0.012(3) 0.013(2) -0.0006(19) 0.0047(19) 0.004(2)
C68 0.021(3) 0.012(3) 0.018(2) -0.002(2) 0.001(2) -0.004(2)
C69 0.021(3) 0.017(3) 0.023(3) -0.002(2) -0.005(2) 0.001(2)
C70 0.030(3) 0.022(3) 0.014(3) -0.004(2) -0.007(2) 0.004(2)
C71 0.033(3) 0.012(3) 0.015(2) 0.001(2) 0.005(2) 0.006(2)
C72 0.024(3) 0.013(3) 0.017(2) -0.006(2) 0.002(2) 0.003(2)
O1W 0.031(2) 0.038(3) 0.053(3) -0.003(2) -0.0015(19) 0.002(2)
O2W 0.041(3) 0.077(4) 0.067(3) -0.003(3) 0.008(2) -0.009(3)

loop_
_atom_type_symbol
_atom_type_description
_atom_type_scat_dispersion_real
_atom_type_scat_dispersion_imag
_atom_type_scat_source
C C 0.0033 0.0016 'International Tables Vol C Tables 4.2.6.8 and 6.1.1.4'
H H 0.0000 0.0000 'International Tables Vol C Tables 4.2.6.8 and 6.1.1.4'
P P 0.1023 0.0942 'International Tables Vol C Tables 4.2.6.8 and 6.1.1.4'
Ru Ru -1.2594 0.8363 'International Tables Vol C Tables 4.2.6.8 and 6.1.1.4'
O O 0.0106 0.0060 'International Tables Vol C Tables 4.2.6.8 and 6.1.1.4'

loop_
_geom_angle_atom_site_label_1
_geom_angle_atom_site_label_2
_geom_angle_atom_site_label_3
_geom_angle
O1 Ru1 O2 72.52(12)
O1 Ru1 P1 158.15(9)
O2 Ru1 P1 95.32(9)
O1 Ru1 P2 92.43(9)
O2 Ru1 P2 164.12(9)
P1 Ru1 P2 100.55(5)
O1 Ru1 Ru2 44.09(8)
O2 Ru1 Ru2 43.53(9)
P1 Ru1 Ru2 134.74(4)
P2 Ru1 Ru2 121.45(4)
O2 Ru2 O1 72.65(12)
O2 Ru2 P4 160.00(9)
O1 Ru2 P4 95.49(9)
O2 Ru2 P3 92.78(9)
O1 Ru2 P3 164.70(9)
P4 Ru2 P3 99.80(5)
O2 Ru2 Ru1 43.94(8)
O1 Ru2 Ru1 43.86(8)
P4 Ru2 Ru1 134.45(4)
P3 Ru2 Ru1 121.73(4)
C7 P1 C1 99.7(2)
C7 P1 C13 101.4(2)
C1 P1 C13 101.2(2)
C7 P1 Ru1 122.58(15)
C1 P1 Ru1 109.40(15)
C13 P1 Ru1 119.09(16)
C25 P2 C19 100.2(2)
C25 P2 C31 101.6(2)
C19 P2 C31 100.9(2)
C25 P2 Ru1 118.07(15)
C19 P2 Ru1 122.86(15)
C31 P2 Ru1 110.03(14)
C43 P3 C49 99.9(2)
C43 P3 C37 101.3(2)
C49 P3 C37 101.5(2)
C43 P3 Ru2 119.02(14)
C49 P3 Ru2 123.23(15)
C37 P3 Ru2 108.65(15)
C55 P4 C61 105.0(2)
C55 P4 C67 101.3(2)
C61 P4 C67 99.1(2)
C55 P4 Ru2 116.64(16)
C61 P4 Ru2 121.09(15)
C67 P4 Ru2 110.68(15)
Ru1 O1 Ru2 92.05(11)
Ru2 O2 Ru1 92.53(12)
C6 C1 C2 117.8(4)
C6 C1 P1 123.6(3)
C2 C1 P1 118.4(3)
C3 C2 C1 121.2(4)
C4 C3 C2 119.7(5)
C5 C4 C3 120.1(5)
C4 C5 C6 119.8(5)
C1 C6 C5 121.4(5)
C12 C7 C8 118.1(4)
C12 C7 P1 121.5(3)
C8 C7 P1 120.3(3)
C9 C8 C7 119.9(4)
C8 C9 C10 121.2(5)
C9 C10 C11 120.0(4)
C10 C11 C12 119.0(4)
C7 C12 C11 121.8(4)
C18 C13 C14 118.7(4)
C18 C13 P1 123.4(3)
C14 C13 P1 117.9(4)
C15 C14 C13 119.7(5)
C16 C15 C14 121.1(5)
C17 C16 C15 119.8(5)
C16 C17 C18 120.3(5)
C13 C18 C17 120.4(5)
C20 C19 C24 117.6(4)
C20 C19 P2 120.3(3)
C24 C19 P2 121.9(4)
C21 C20 C19 121.7(4)
C20 C21 C22 119.6(4)
C23 C22 C21 120.0(4)
C22 C23 C24 120.6(4)
C23 C24 C19 120.4(4)
C30 C25 C26 118.4(4)
C30 C25 P2 123.4(3)
C26 C25 P2 118.2(3)
C27 C26 C25 120.7(5)
C26 C27 C28 120.1(5)
C27 C28 C29 120.3(4)
C30 C29 C28 119.1(4)
C29 C30 C25 121.4(4)
C36 C31 C32 117.1(4)
C36 C31 P2 124.7(3)
C32 C31 P2 118.1(3)
C33 C32 C31 120.9(4)
C34 C33 C32 121.0(5)
C35 C34 C33 119.0(5)
C34 C35 C36 121.0(5)
C35 C36 C31 121.0(4)
C38 C37 C42 118.5(5)
C38 C37 P3 117.5(4)
C42 C37 P3 124.0(4)
C39 C38 C37 121.2(5)
C38 C39 C40 119.9(5)
C41 C40 C39 119.7(5)
C40 C41 C42 120.4(5)
C37 C42 C41 120.3(5)
C44 C43 C48 118.6(4)
C44 C43 P3 119.5(3)
C48 C43 P3 121.9(3)
C43 C44 C45 120.5(4)
C46 C45 C44 120.1(5)
C45 C46 C47 120.1(5)
C48 C47 C46 120.0(5)
C47 C48 C43 120.7(4)
C54 C49 C50 118.5(4)
C54 C49 P3 118.9(3)
C50 C49 P3 122.4(4)
C49 C50 C51 120.3(5)
C52 C51 C50 120.3(5)
C51 C52 C53 120.1(5)
C52 C53 C54 119.5(5)
C53 C54 C49 121.3(5)
C60 C55 C56 118.6(4)
C60 C55 P4 124.6(4)
C56 C55 P4 116.8(4)
C57 C56 C55 120.8(5)
C58 C57 C56 120.0(5)
C59 C58 C57 119.5(5)
C58 C59 C60 120.8(5)
C55 C60 C59 120.2(5)
C62 C61 C66 117.6(4)
C62 C61 P4 118.8(4)
C66 C61 P4 123.4(4)
C63 C62 C61 121.2(5)
C64 C63 C62 120.9(5)
C63 C64 C65 119.3(5)
C64 C65 C66 120.9(5)
C65 C66 C61 120.0(5)
C68 C67 C72 118.7(4)
C68 C67 P4 122.9(3)
C72 C67 P4 118.1(3)
C67 C68 C69 120.4(4)
C70 C69 C68 120.5(5)
C69 C70 C71 120.0(4)
C70 C71 C72 119.8(5)
C71 C72 C67 120.5(5)

loop_
_geom_bond_atom_site_label_1
_geom_bond_atom_site_label_2
_geom_bond_distance
Ru1 O1 2.117(3)
Ru1 O2 2.120(3)
Ru1 P1 2.2196(14)
Ru1 P2 2.2273(12)
Ru1 Ru2 3.0527(7)
Ru2 O2 2.105(3)
Ru2 O1 2.125(3)
Ru2 P4 2.2231(14)
Ru2 P3 2.2343(12)
P1 C7 1.842(4)
P1 C1 1.841(5)
P1 C13 1.848(5)
P2 C25 1.840(4)
P2 C19 1.842(5)
P2 C31 1.851(5)
P3 C43 1.837(5)
P3 C49 1.844(5)
P3 C37 1.858(5)
P4 C55 1.840(5)
P4 C61 1.841(5)
P4 C67 1.847(5)
C1 C6 1.385(6)
C1 C2 1.406(6)
C2 C3 1.388(6)
C3 C4 1.385(7)
C4 C5 1.384(7)
C5 C6 1.393(7)
C7 C12 1.389(6)
C7 C8 1.402(6)
C8 C9 1.380(6)
C9 C10 1.378(7)
C10 C11 1.382(7)
C11 C12 1.391(6)
C13 C18 1.391(7)
C13 C14 1.405(6)
C14 C15 1.383(7)
C15 C16 1.383(8)
C16 C17 1.364(7)
C17 C18 1.400(6)
C19 C20 1.401(6)
C19 C24 1.408(6)
C20 C21 1.380(6)
C21 C22 1.388(6)
C22 C23 1.380(7)
C23 C24 1.387(6)
C25 C30 1.389(6)
C25 C26 1.405(6)
C26 C27 1.374(6)
C27 C28 1.386(7)
C28 C29 1.393(7)
C29 C30 1.385(6)
C31 C36 1.405(6)
C31 C32 1.412(6)
C32 C33 1.384(6)
C33 C34 1.382(7)
C34 C35 1.380(7)
C35 C36 1.388(7)
C37 C38 1.393(7)
C37 C42 1.390(6)
C38 C39 1.383(7)
C39 C40 1.382(7)
C40 C41 1.382(7)
C41 C42 1.394(7)
C43 C44 1.392(6)
C43 C48 1.401(6)
C44 C45 1.395(7)
C45 C46 1.377(7)
C46 C47 1.388(6)
C47 C48 1.381(6)
C49 C54 1.394(7)
C49 C50 1.396(6)
C50 C51 1.397(7)
C51 C52 1.383(8)
C52 C53 1.389(7)
C53 C54 1.390(6)
C55 C60 1.388(7)
C55 C56 1.393(6)
C56 C57 1.388(7)
C57 C58 1.378(7)
C58 C59 1.379(7)
C59 C60 1.386(7)
C61 C62 1.398(6)
C61 C66 1.401(6)
C62 C63 1.376(7)
C63 C64 1.369(7)
C64 C65 1.373(7)
C65 C66 1.397(7)
C67 C68 1.386(6)
C67 C72 1.407(6)
C68 C69 1.397(6)
C69 C70 1.373(7)
C70 C71 1.391(7)
C71 C72 1.391(6)

loop_
_geom_torsion_atom_site_label_1
_geom_torsion_atom_site_label_2
_geom_torsion_atom_site_label_3
_geom_torsion_atom_site_label_4
_geom_torsion
O1 Ru1 Ru2 O2 117.36(17)
P1 Ru1 Ru2 O2 -31.41(13)
P2 Ru1 Ru2 O2 173.32(12)
O2 Ru1 Ru2 O1 -117.36(17)
P1 Ru1 Ru2 O1 -148.77(13)
P2 Ru1 Ru2 O1 55.96(13)
O1 Ru1 Ru2 P4 -34.17(13)
O2 Ru1 Ru2 P4 -151.53(13)
P1 Ru1 Ru2 P4 177.06(6)
P2 Ru1 Ru2 P4 21.79(6)
O1 Ru1 Ru2 P3 173.33(13)
O2 Ru1 Ru2 P3 55.97(12)
P1 Ru1 Ru2 P3 24.56(6)
P2 Ru1 Ru2 P3 -130.71(5)
O1 Ru1 P1 C7 -155.9(3)
O2 Ru1 P1 C7 -101.26(19)
P2 Ru1 P1 C7 78.58(18)
Ru2 Ru1 P1 C7 -80.13(18)
O1 Ru1 P1 C1 -40.0(3)
O2 Ru1 P1 C1 14.61(17)
P2 Ru1 P1 C1 -165.54(15)
Ru2 Ru1 P1 C1 35.74(16)
O1 Ru1 P1 C13 75.5(3)
O2 Ru1 P1 C13 130.20(19)
P2 Ru1 P1 C13 -49.96(18)
Ru2 Ru1 P1 C13 151.33(17)
O1 Ru1 P2 C25 -66.43(19)
O2 Ru1 P2 C25 -84.6(4)
P1 Ru1 P2 C25 95.92(18)
Ru2 Ru1 P2 C25 -101.67(17)
O1 Ru1 P2 C19 167.87(19)
O2 Ru1 P2 C19 149.6(3)
P1 Ru1 P2 C19 -29.78(18)
Ru2 Ru1 P2 C19 132.62(17)
O1 Ru1 P2 C31 49.44(17)
O2 Ru1 P2 C31 31.2(4)
P1 Ru1 P2 C31 -148.21(16)
Ru2 Ru1 P2 C31 14.19(16)
O2 Ru2 P3 C43 -66.76(19)
O1 Ru2 P3 C43 -84.1(4)
P4 Ru2 P3 C43 97.63(18)
Ru1 Ru2 P3 C43 -101.91(17)
O2 Ru2 P3 C49 166.5(2)
O1 Ru2 P3 C49 149.1(4)
P4 Ru2 P3 C49 -29.1(2)
Ru1 Ru2 P3 C49 131.32(19)
O2 Ru2 P3 C37 48.25(18)
O1 Ru2 P3 C37 30.9(4)
P4 Ru2 P3 C37 -147.36(16)
Ru1 Ru2 P3 C37 13.10(17)
O2 Ru2 P4 C55 72.6(3)
O1 Ru2 P4 C55 124.85(18)
P3 Ru2 P4 C55 -55.62(16)
Ru1 Ru2 P4 C55 147.86(15)
O2 Ru2 P4 C61 -157.6(3)
O1 Ru2 P4 C61 -105.34(19)
P3 Ru2 P4 C61 74.19(17)
Ru1 Ru2 P4 C61 -82.32(17)
O2 Ru2 P4 C67 -42.4(3)
O1 Ru2 P4 C67 9.84(18)
P3 Ru2 P4 C67 -170.63(16)
Ru1 Ru2 P4 C67 32.86(17)
O2 Ru1 O1 Ru2 39.89(11)
P1 Ru1 O1 Ru2 98.3(2)
P2 Ru1 O1 Ru2 -134.96(9)
O2 Ru2 O1 Ru1 -40.21(11)
P4 Ru2 O1 Ru1 156.25(9)
P3 Ru2 O1 Ru1 -22.0(4)
O1 Ru2 O2 Ru1 40.15(11)
P4 Ru2 O2 Ru1 95.7(3)
P3 Ru2 O2 Ru1 -135.12(9)
O1 Ru1 O2 Ru2 -40.38(11)
P1 Ru1 O2 Ru2 158.17(8)
P2 Ru1 O2 Ru2 -21.3(4)
C7 P1 C1 C6 -133.3(4)
C13 P1 C1 C6 -29.5(5)
Ru1 P1 C1 C6 97.0(4)
C7 P1 C1 C2 51.6(4)
C13 P1 C1 C2 155.3(4)
Ru1 P1 C1 C2 -78.2(4)
C6 C1 C2 C3 -0.3(7)
P1 C1 C2 C3 175.2(4)
C1 C2 C3 C4 1.0(7)
C2 C3 C4 C5 -0.8(8)
C3 C4 C5 C6 -0.1(8)
C2 C1 C6 C5 -0.6(7)
P1 C1 C6 C5 -175.8(4)
C4 C5 C6 C1 0.8(8)
C1 P1 C7 C12 30.3(4)
C13 P1 C7 C12 -73.3(4)
Ru1 P1 C7 C12 150.9(3)
C1 P1 C7 C8 -149.7(4)
C13 P1 C7 C8 106.7(4)
Ru1 P1 C7 C8 -29.1(4)
C12 C7 C8 C9 -0.5(7)
P1 C7 C8 C9 179.5(4)
C7 C8 C9 C10 -0.6(7)
C8 C9 C10 C11 1.1(8)
C9 C10 C11 C12 -0.5(7)
C8 C7 C12 C11 1.2(7)
P1 C7 C12 C11 -178.9(3)
C10 C11 C12 C7 -0.7(7)
C7 P1 C13 C18 10.0(5)
C1 P1 C13 C18 -92.4(4)
Ru1 P1 C13 C18 147.8(4)
C7 P1 C13 C14 -168.7(4)
C1 P1 C13 C14 88.9(4)
Ru1 P1 C13 C14 -30.9(4)
C18 C13 C14 C15 -0.7(7)
P1 C13 C14 C15 178.1(4)
C13 C14 C15 C16 0.2(8)
C14 C15 C16 C17 0.1(8)
C15 C16 C17 C18 0.1(8)
C14 C13 C18 C17 0.9(7)
P1 C13 C18 C17 -177.8(4)
C16 C17 C18 C13 -0.6(8)
C25 P2 C19 C20 -56.1(4)
C31 P2 C19 C20 -160.2(4)
Ru1 P2 C19 C20 77.1(4)
C25 P2 C19 C24 127.8(4)
C31 P2 C19 C24 23.8(4)
Ru1 P2 C19 C24 -98.9(4)
C24 C19 C20 C21 1.8(6)
P2 C19 C20 C21 -174.4(3)
C19 C20 C21 C22 -1.0(7)
C20 C21 C22 C23 -0.2(7)
C21 C22 C23 C24 0.4(7)
C22 C23 C24 C19 0.4(7)
C20 C19 C24 C23 -1.5(6)
P2 C19 C24 C23 174.6(3)
C19 P2 C25 C30 -27.0(4)
C31 P2 C25 C30 76.5(4)
Ru1 P2 C25 C30 -163.1(3)
C19 P2 C25 C26 153.7(4)
C31 P2 C25 C26 -102.8(4)
Ru1 P2 C25 C26 17.5(4)
C30 C25 C26 C27 1.1(7)
P2 C25 C26 C27 -179.5(4)
C25 C26 C27 C28 -1.1(8)
C26 C27 C28 C29 1.1(8)
C27 C28 C29 C30 -1.0(7)
C28 C29 C30 C25 1.0(7)
C26 C25 C30 C29 -1.1(7)
P2 C25 C30 C29 179.6(4)
C25 P2 C31 C36 -14.6(4)
C19 P2 C31 C36 88.4(4)
Ru1 P2 C31 C36 -140.4(4)
C25 P2 C31 C32 168.9(4)
C19 P2 C31 C32 -88.2(4)
Ru1 P2 C31 C32 43.0(4)
C36 C31 C32 C33 0.9(7)
P2 C31 C32 C33 177.7(4)
C31 C32 C33 C34 -0.4(7)
C32 C33 C34 C35 1.0(7)
C33 C34 C35 C36 -2.1(7)
C34 C35 C36 C31 2.7(7)
C32 C31 C36 C35 -2.1(7)
P2 C31 C36 C35 -178.6(4)
C43 P3 C37 C38 170.0(4)
C49 P3 C37 C38 -87.3(4)
Ru2 P3 C37 C38 43.9(4)
C43 P3 C37 C42 -9.4(4)
C49 P3 C37 C42 93.3(4)
Ru2 P3 C37 C42 -135.5(4)
C42 C37 C38 C39 -1.3(7)
P3 C37 C38 C39 179.3(4)
C37 C38 C39 C40 2.4(7)
C38 C39 C40 C41 -2.2(7)
C39 C40 C41 C42 0.8(7)
C38 C37 C42 C41 -0.1(7)
P3 C37 C42 C41 179.2(4)
C40 C41 C42 C37 0.4(7)
C49 P3 C43 C44 150.0(4)
C37 P3 C43 C44 -106.0(4)
Ru2 P3 C43 C44 12.9(4)
C49 P3 C43 C48 -31.4(4)
C37 P3 C43 C48 72.6(4)
Ru2 P3 C43 C48 -168.5(3)
C48 C43 C44 C45 -0.4(7)
P3 C43 C44 C45 178.3(4)
C43 C44 C45 C46 0.0(8)
C44 C45 C46 C47 -0.1(8)
C45 C46 C47 C48 0.6(8)
C46 C47 C48 C43 -1.0(7)
C44 C43 C48 C47 0.9(7)
P3 C43 C48 C47 -177.8(4)
C43 P3 C49 C54 -56.6(4)
C37 P3 C49 C54 -160.3(4)
Ru2 P3 C49 C54 78.1(4)
C43 P3 C49 C50 127.4(4)
C37 P3 C49 C50 23.7(4)
Ru2 P3 C49 C50 -97.9(4)
C54 C49 C50 C51 -0.6(7)
P3 C49 C50 C51 175.4(4)
C49 C50 C51 C52 1.2(7)
C50 C51 C52 C53 -1.1(7)
C51 C52 C53 C54 0.5(7)
C52 C53 C54 C49 0.1(7)
C50 C49 C54 C53 0.0(7)
P3 C49 C54 C53 -176.2(4)
C61 P4 C55 C60 15.4(5)
C67 P4 C55 C60 -87.3(4)
Ru2 P4 C55 C60 152.5(4)
C61 P4 C55 C56 -164.5(3)
C67 P4 C55 C56 92.7(4)
Ru2 P4 C55 C56 -27.4(4)
C60 C55 C56 C57 0.0(7)
P4 C55 C56 C57 180.0(4)
C55 C56 C57 C58 -0.5(8)
C56 C57 C58 C59 0.1(8)
C57 C58 C59 C60 0.7(9)
C56 C55 C60 C59 0.8(7)
P4 C55 C60 C59 -179.1(4)
C58 C59 C60 C55 -1.2(8)
C55 P4 C61 C62 111.4(4)
C67 P4 C61 C62 -144.3(4)
Ru2 P4 C61 C62 -23.3(4)
C55 P4 C61 C66 -73.9(4)
C67 P4 C61 C66 30.5(4)
Ru2 P4 C61 C66 151.4(3)
C66 C61 C62 C63 0.1(7)
P4 C61 C62 C63 175.2(4)
C61 C62 C63 C64 -1.6(8)
C62 C63 C64 C65 1.6(8)
C63 C64 C65 C66 -0.3(7)
C64 C65 C66 C61 -1.1(7)
C62 C61 C66 C65 1.2(7)
P4 C61 C66 C65 -173.6(4)
C55 P4 C67 C68 -23.1(4)
C61 P4 C67 C68 -130.5(4)
Ru2 P4 C67 C68 101.2(4)
C55 P4 C67 C72 162.8(4)
C61 P4 C67 C72 55.4(4)
Ru2 P4 C67 C72 -72.9(4)
C72 C67 C68 C69 -0.6(7)
P4 C67 C68 C69 -174.6(4)
C67 C68 C69 C70 1.2(7)
C68 C69 C70 C71 -1.1(7)
C69 C70 C71 C72 0.3(7)
C70 C71 C72 C67 0.3(7)
C68 C67 C72 C71 -0.2(7)
P4 C67 C72 C71 174.1(4)
